data_2015973
loop_
_publ_author_name
'Zhi-Feng Li'
'Ping Wang'
'Qian Zhang'
'Zao-Ming Chen'
'Chun-Xiang Wang'

_publ_section_title
;
 2,6-Bis[(2-hydroxy-3-methoxybenzylidene)hydrazinocarbonyl]pyridine
 monohydrate
;
_journal_coeditor_code AV3088
_journal_issue 6
_journal_name_full 'Acta Crystallographica Section C'
_journal_page_first o369
_journal_page_last o370
_journal_paper_doi 10.1107/S0108270107021920
_journal_volume 63
_journal_year 2007
_chemical_formula_iupac 'C23 H21 N5 O6 , H2 O'
_chemical_formula_moiety 'C23 H21 N5 O6 , H2 O'
_chemical_formula_sum 'C23 H23 N5 O7'
_chemical_formula_weight 481.46
_chemical_name_systematic
;2,6-Bis[(2-hydroxy-3-methoxybenzylidene)hydrazinocarbonyl]pyridine
 monohydrate
;
_space_group_IT_number 2
_symmetry_cell_setting triclinic
_symmetry_space_group_name_Hall '-P 1'
_symmetry_space_group_name_H-M 'P -1'
_atom_sites_solution_hydrogens geom
_atom_sites_solution_primary direct
_atom_sites_solution_secondary difmap
_audit_creation_method SHELXL97
_cell_angle_alpha 98.72(3)
_cell_angle_beta 110.42(2)
_cell_angle_gamma 92.42(3)
_cell_formula_units_Z 2
_cell_length_a 10.184(2)
_cell_length_b 10.8420(10)
_cell_length_c 11.034(2)
_cell_measurement_reflns_used 102
_cell_measurement_temperature 291(2)
_cell_measurement_theta_max 27.1
_cell_measurement_theta_min 1.9
_cell_volume 1122.6(4)
_computing_cell_refinement 'SAINT (Bruker, 2004)'
_computing_data_collection 'SMART (Bruker, 2004)'
_computing_data_reduction SAINT
_computing_molecular_graphics 'SHELXTL (Bruker, 2004)'
_computing_publication_material SHELXTL
_computing_structure_refinement 'SHELXL97 (Sheldrick, 1997)'
_computing_structure_solution 'SHELXS97 (Sheldrick, 1997)'
_diffrn_ambient_temperature 291(2)
_diffrn_measured_fraction_theta_full 0.980
_diffrn_measured_fraction_theta_max 0.980
_diffrn_measurement_device_type 'Bruker SMART APEXII CCD area-detector'
_diffrn_measurement_method '\f and \w'
_diffrn_radiation_monochromator graphite
_diffrn_radiation_source 'fine-focus sealed tube'
_diffrn_radiation_type MoK\a
_diffrn_radiation_wavelength 0.71073
_diffrn_reflns_av_R_equivalents 0.0034
_diffrn_reflns_av_sigmaI/netI 0.0766
_diffrn_reflns_limit_h_max 13
_diffrn_reflns_limit_h_min -13
_diffrn_reflns_limit_k_max 14
_diffrn_reflns_limit_k_min 0
_diffrn_reflns_limit_l_max 14
_diffrn_reflns_limit_l_min -14
_diffrn_reflns_number 5277
_diffrn_reflns_theta_full 27.52
_diffrn_reflns_theta_max 27.52
_diffrn_reflns_theta_min 1.91
_exptl_absorpt_coefficient_mu 0.108
_exptl_absorpt_correction_T_max 0.9728
_exptl_absorpt_correction_T_min 0.9684
_exptl_absorpt_correction_type multi-scan
_exptl_absorpt_process_details '(SADABS; Sheldrick, 2003)'
_exptl_crystal_colour colourless
_exptl_crystal_density_diffrn 1.424
_exptl_crystal_density_method 'not measured'
_exptl_crystal_description block
_exptl_crystal_F_000 504
_exptl_crystal_size_max 0.30
_exptl_crystal_size_mid 0.20
_exptl_crystal_size_min 0.20
_refine_diff_density_max 0.209
_refine_diff_density_min -0.200
_refine_ls_extinction_coef 0.0098(18)
_refine_ls_extinction_expression Fc^*^=kFc[1+0.001xFc^2^\l^3^/sin(2\q)]^-1/4^
_refine_ls_extinction_method 'SHELXL97 (Sheldrick, 1997)'
_refine_ls_goodness_of_fit_ref 1.005
_refine_ls_hydrogen_treatment constr
_refine_ls_matrix_type full
_refine_ls_number_parameters 317
_refine_ls_number_reflns 5177
_refine_ls_number_restraints 0
_refine_ls_restrained_S_all 1.005
_refine_ls_R_factor_all 0.1070
_refine_ls_R_factor_gt 0.0527
_refine_ls_shift/su_max 0.007
_refine_ls_shift/su_mean 0.006
_refine_ls_structure_factor_coef Fsqd
_refine_ls_weighting_details 'calc w = 1/[\s^2^(Fo^2^)+(0.0715P)^2^] where P=(Fo^2^+2Fc^2^)/3'
_refine_ls_weighting_scheme calc
_refine_ls_wR_factor_gt 0.1195
_refine_ls_wR_factor_ref 0.1388
_reflns_number_gt 4150
_reflns_number_total 5177
_reflns_threshold_expression I>2\s(I)
_cod_data_source_file av3088.cif
_cod_data_source_block I
_cod_depositor_comments
;
The following automatic conversions were performed:
'_symmetry_cell_setting' value 'Triclinic' changed to 'triclinic'
according to '/home/saulius/struct/CIF-dictionaries/cif_core.dic'
dictionary named 'cif_core.dic' version 2.4.1 from 2010-06-29.

Automatic conversion script
Id: cif_fix_enum 1527 2010-12-29 10:47:43Z saulius 

The following automatic conversions were performed:

'_symmetry_cell_setting' value 'Triclinic' changed to 'triclinic'
according to /home/saulius/struct/CIF-dictionaries/cif_core.dic
dictionary named 'cif_core.dic' version 2.4.1 from 2010-06-29.

Automatic conversion script
Id: cif_fix_values 1715 2011-07-08 13:25:40Z adriana 
;
_cod_original_sg_symbol_Hall '-p 1'
_cod_database_code 2015973
_cod_database_fobs_code 2015973

loop_
_symmetry_equiv_pos_as_xyz
'x, y, z'
'-x, -y, -z'

loop_
_atom_site_type_symbol
_atom_site_label
_atom_site_fract_x
_atom_site_fract_y
_atom_site_fract_z
_atom_site_U_iso_or_equiv
_atom_site_adp_type
_atom_site_calc_flag
_atom_site_refinement_flags
_atom_site_occupancy
C C1 0.19884(18) 0.34160(17) 0.4560(2) 0.0381(6) Uani d . 1
C C2 0.0625(2) 0.3316(2) 0.4553(2) 0.0507(7) Uani d . 1
H H2A 0.0014 0.3903 0.4237 0.061 Uiso calc R 1
C C3 0.0192(2) 0.2335(2) 0.5023(2) 0.0612(8) Uani d . 1
H H3 -0.0720 0.2245 0.5025 0.073 Uiso calc R 1
C C4 0.11283(19) 0.1481(2) 0.5493(2) 0.0485(6) Uani d . 1
H H4A 0.0862 0.0806 0.5815 0.058 Uiso calc R 1
C C5 0.24745(18) 0.16595(18) 0.54719(19) 0.0364(5) Uani d . 1
C C6 0.35072(19) 0.07563(18) 0.5996(2) 0.0383(5) Uani d . 1
C C7 0.71717(19) 0.09205(19) 0.70697(19) 0.0421(6) Uani d . 1
H H7A 0.7332 0.1719 0.6906 0.051 Uiso calc R 1
C C8 0.83587(19) 0.02501(18) 0.76564(19) 0.0386(6) Uani d . 1
C C9 0.9736(2) 0.0783(2) 0.7935(2) 0.0504(7) Uani d . 1
H H9 0.9876 0.1571 0.7738 0.060 Uiso calc R 1
C C10 1.0867(2) 0.0165(2) 0.8489(2) 0.0550(7) Uani d . 1
H H10 1.1770 0.0539 0.8675 0.066 Uiso calc R 1
C C11 1.0688(2) -0.1017(2) 0.8780(2) 0.0535(7) Uani d . 1
H H11 1.1467 -0.1437 0.9148 0.064 Uiso calc R 1
C C12 0.9351(2) -0.15635(19) 0.8522(2) 0.0433(6) Uani d . 1
C C13 0.81783(18) -0.09329(19) 0.79588(19) 0.0387(6) Uani d . 1
C C14 1.0176(2) -0.3454(2) 0.9237(3) 0.0809(9) Uani d . 1
H H14A 0.9818 -0.4247 0.9345 0.121 Uiso calc R 1
H H14B 1.0820 -0.3015 1.0070 0.121 Uiso calc R 1
H H14C 1.0656 -0.3590 0.8626 0.121 Uiso calc R 1
C C15 0.24496(19) 0.44445(19) 0.3995(2) 0.0421(6) Uani d . 1
C C16 0.5142(2) 0.49243(19) 0.2783(2) 0.0439(6) Uani d . 1
H H16 0.5721 0.4337 0.3155 0.053 Uiso calc R 1
C C17 0.55434(19) 0.56697(18) 0.1965(2) 0.0396(6) Uani d . 1
C C18 0.6858(2) 0.5582(2) 0.1820(2) 0.0514(7) Uani d . 1
H H18 0.7469 0.5052 0.2269 0.062 Uiso calc R 1
C C19 0.7251(2) 0.6259(2) 0.1037(2) 0.0550(7) Uani d . 1
H H19 0.8131 0.6198 0.0966 0.066 Uiso calc R 1
C C20 0.6339(2) 0.7040(2) 0.0344(2) 0.0541(7) Uani d . 1
H H20 0.6603 0.7491 -0.0201 0.065 Uiso calc R 1
C C21 0.5040(2) 0.7146(2) 0.0463(2) 0.0454(6) Uani d . 1
C C22 0.46500(18) 0.64702(18) 0.1278(2) 0.0390(6) Uani d . 1
C C23 0.4325(3) 0.8464(2) -0.1146(3) 0.0858(9) Uani d . 1
H H23A 0.3552 0.8927 -0.1538 0.103 Uiso calc R 1
H H23B 0.4434 0.7840 -0.1812 0.103 Uiso calc R 1
H H23C 0.5174 0.9027 -0.0739 0.103 Uiso calc R 1
N N1 0.29100(15) 0.26075(14) 0.50166(15) 0.0356(4) Uani d . 1
N N2 0.48504(16) 0.11625(14) 0.62165(17) 0.0415(5) Uani d . 1
H H2B 0.5027 0.1883 0.5979 0.050 Uiso d . 1
N N3 0.59051(16) 0.04457(15) 0.67688(16) 0.0412(5) Uani d . 1
N N4 0.36241(16) 0.42826(14) 0.37266(17) 0.0416(5) Uani d . 1
H H4B 0.4161 0.3685 0.4019 0.050 Uiso d . 1
N N5 0.39901(16) 0.50634(15) 0.30027(17) 0.0421(5) Uani d . 1
O O1 0.31393(14) -0.02534(13) 0.62118(15) 0.0538(4) Uani d . 1
O O2 0.68928(13) -0.15184(13) 0.77465(14) 0.0486(4) Uani d . 1
H H2 0.6281 -0.1074 0.7419 0.073 Uiso calc R 1
O O3 0.90350(14) -0.27240(14) 0.87475(16) 0.0599(5) Uani d . 1
O O4 0.18031(14) 0.53748(13) 0.38126(17) 0.0587(5) Uani d . 1
O O5 0.33579(13) 0.66089(13) 0.13551(14) 0.0518(4) Uani d . 1
H H5 0.3229 0.6168 0.1853 0.078 Uiso calc R 1
O O6 0.40564(16) 0.78740(16) -0.01889(16) 0.0710(5) Uani d . 1
O O7 0.60588(14) 0.26205(13) 0.46378(16) 0.0578(5) Uani d . 1
H H7B 0.6343 0.1989 0.4345 0.069 Uiso d . 1
H H7C 0.6832 0.3008 0.5065 0.069 Uiso d . 1

loop_
_atom_site_aniso_label
_atom_site_aniso_U_11
_atom_site_aniso_U_22
_atom_site_aniso_U_33
_atom_site_aniso_U_12
_atom_site_aniso_U_13
_atom_site_aniso_U_23
C1 0.0374(9) 0.0329(10) 0.0390(12) 0.0007(9) 0.0106(9) 0.0002(9)
C2 0.0402(10) 0.0493(12) 0.0642(15) 0.0075(10) 0.0181(10) 0.0158(11)
C3 0.0391(10) 0.0674(15) 0.0832(17) 0.0024(11) 0.0263(11) 0.0219(13)
C4 0.0459(10) 0.0436(12) 0.0612(14) -0.0032(10) 0.0243(10) 0.0153(11)
C5 0.0392(9) 0.0341(10) 0.0369(11) -0.0024(8) 0.0165(8) 0.0046(9)
C6 0.0461(10) 0.0345(11) 0.0393(11) 0.0036(9) 0.0211(8) 0.0075(9)
C7 0.0506(10) 0.0400(11) 0.0380(12) 0.0027(9) 0.0175(9) 0.0097(9)
C8 0.0521(10) 0.0406(11) 0.0349(11) 0.0028(9) 0.0148(8) 0.0074(9)
C9 0.0531(11) 0.0449(13) 0.0529(14) -0.0023(10) 0.0197(10) 0.0081(11)
C10 0.0368(10) 0.0601(15) 0.0636(15) -0.0041(11) 0.0162(10) 0.0045(12)
C11 0.0393(10) 0.0637(15) 0.0518(14) 0.0098(10) 0.0100(10) 0.0070(12)
C12 0.0448(10) 0.0425(12) 0.0405(12) 0.0056(10) 0.0119(9) 0.0087(10)
C13 0.0442(9) 0.0446(12) 0.0365(12) 0.0023(9) 0.0131(8) 0.0050(9)
C14 0.0741(14) 0.0699(15) 0.095(2) 0.0361(12) 0.0131(14) 0.0396(14)
C15 0.0360(10) 0.0385(11) 0.0488(13) 0.0014(9) 0.0116(9) 0.0081(10)
C16 0.0406(11) 0.0346(11) 0.0402(13) 0.0024(9) 0.0089(9) 0.0081(10)
C17 0.0416(10) 0.0365(11) 0.0378(12) -0.0022(9) 0.0132(9) 0.0020(10)
C18 0.0432(10) 0.0523(13) 0.0577(15) 0.0076(10) 0.0177(10) 0.0074(12)
C19 0.0432(11) 0.0585(15) 0.0664(16) 0.0019(11) 0.0248(10) 0.0090(12)
C20 0.0588(12) 0.0526(14) 0.0533(14) 0.0021(11) 0.0273(10) 0.0047(12)
C21 0.0520(10) 0.0440(12) 0.0463(12) 0.0045(10) 0.0240(9) 0.0051(10)
C22 0.0412(9) 0.0358(11) 0.0412(12) 0.0029(9) 0.0179(9) 0.0034(9)
C23 0.1134(17) 0.0934(18) 0.0901(17) 0.0406(15) 0.0655(13) 0.0558(14)
N1 0.0401(8) 0.0302(8) 0.0361(9) 0.0001(7) 0.0137(7) 0.0049(7)
N2 0.0422(8) 0.0338(9) 0.0503(10) 0.0065(7) 0.0152(7) 0.0151(8)
N3 0.0444(8) 0.0391(9) 0.0410(10) 0.0111(8) 0.0137(7) 0.0116(8)
N4 0.0415(8) 0.0346(9) 0.0534(10) 0.0062(7) 0.0172(7) 0.0208(8)
N5 0.0439(8) 0.0351(9) 0.0487(10) 0.0021(7) 0.0201(7) 0.0106(8)
O1 0.0604(7) 0.0417(8) 0.0726(10) 0.0074(7) 0.0346(7) 0.0234(7)
O2 0.0378(7) 0.0493(8) 0.0623(9) 0.0065(6) 0.0173(6) 0.0219(7)
O3 0.0537(8) 0.0516(9) 0.0729(11) 0.0121(7) 0.0138(8) 0.0265(8)
O4 0.0478(7) 0.0402(8) 0.0532(12) 0.0057(6) 0.0209(7) 0.0202(8)
O5 0.0485(7) 0.0568(8) 0.0641(9) 0.0165(6) 0.0302(6) 0.0254(7)
O6 0.0794(9) 0.0835(11) 0.0773(11) 0.0287(8) 0.0452(8) 0.0485(9)
O7 0.0470(7) 0.0436(8) 0.0820(11) 0.0088(7) 0.0210(7) 0.0133(8)

loop_
_atom_type_symbol
_atom_type_description
_atom_type_scat_dispersion_real
_atom_type_scat_dispersion_imag
_atom_type_scat_source
C C 0.0033 0.0016 'International Tables Vol C Tables 4.2.6.8 and 6.1.1.4'
H H 0.0000 0.0000 'International Tables Vol C Tables 4.2.6.8 and 6.1.1.4'
N N 0.0061 0.0033 'International Tables Vol C Tables 4.2.6.8 and 6.1.1.4'
O O 0.0106 0.0060 'International Tables Vol C Tables 4.2.6.8 and 6.1.1.4'

loop_
_geom_angle_atom_site_label_1
_geom_angle_atom_site_label_2
_geom_angle_atom_site_label_3
_geom_angle
N1 C1 C2 122.9(2)
N1 C1 C15 117.72(17)
C2 C1 C15 119.32(17)
C3 C2 C1 118.86(19)
C3 C2 H2A 120.6
C1 C2 H2A 120.6
C2 C3 C4 119.1(2)
C2 C3 H3 120.5
C4 C3 H3 120.5
C3 C4 C5 118.2(2)
C3 C4 H4A 120.9
C5 C4 H4A 120.9
N1 C5 C4 123.41(17)
N1 C5 C6 117.74(17)
C4 C5 C6 118.85(19)
O1 C6 N2 124.09(17)
O1 C6 C5 121.92(17)
N2 C6 C5 113.99(17)
N3 C7 C8 121.70(19)
N3 C7 H7A 119.1
C8 C7 H7A 119.1
C13 C8 C9 118.32(18)
C13 C8 C7 121.47(18)
C9 C8 C7 120.20(19)
C10 C9 C8 121.0(2)
C10 C9 H9 119.5
C8 C9 H9 119.5
C9 C10 C11 120.7(2)
C9 C10 H10 119.6
C11 C10 H10 119.6
C12 C11 C10 119.67(19)
C12 C11 H11 120.2
C10 C11 H11 120.2
O3 C12 C11 125.31(18)
O3 C12 C13 114.57(18)
C11 C12 C13 120.1(2)
O2 C13 C8 122.79(17)
O2 C13 C12 117.05(19)
C8 C13 C12 120.16(18)
O3 C14 H14A 109.5
O3 C14 H14B 109.5
H14A C14 H14B 109.5
O3 C14 H14C 109.5
H14A C14 H14C 109.5
H14B C14 H14C 109.5
O4 C15 N4 123.2(2)
O4 C15 C1 121.95(19)
N4 C15 C1 114.84(17)
N5 C16 C17 120.79(19)
N5 C16 H16 119.6
C17 C16 H16 119.6
C22 C17 C18 117.9(2)
C22 C17 C16 121.88(18)
C18 C17 C16 120.16(19)
C19 C18 C17 121.3(2)
C19 C18 H18 119.3
C17 C18 H18 119.3
C18 C19 C20 120.0(2)
C18 C19 H19 120.0
C20 C19 H19 120.0
C21 C20 C19 120.1(2)
C21 C20 H20 119.9
C19 C20 H20 119.9
O6 C21 C20 124.8(2)
O6 C21 C22 115.44(19)
C20 C21 C22 119.7(2)
O5 C22 C21 117.21(18)
O5 C22 C17 121.9(2)
C21 C22 C17 120.85(18)
O6 C23 H23A 109.5
O6 C23 H23B 109.5
H23A C23 H23B 109.5
O6 C23 H23C 109.5
H23A C23 H23C 109.5
H23B C23 H23C 109.5
C1 N1 C5 117.51(17)
C6 N2 N3 119.38(17)
C6 N2 H2B 118.8
N3 N2 H2B 121.8
C7 N3 N2 117.11(17)
C15 N4 N5 118.69(16)
C15 N4 H4B 120.7
N5 N4 H4B 120.6
C16 N5 N4 118.21(17)
C13 O2 H2 109.5
C12 O3 C14 117.50(17)
C22 O5 H5 109.5
C21 O6 C23 117.85(18)
H7B O7 H7C 97.2

loop_
_geom_bond_atom_site_label_1
_geom_bond_atom_site_label_2
_geom_bond_distance
_geom_bond_publ_flag
C1 N1 1.333(2) ?
C1 C2 1.386(3) ?
C1 C15 1.491(3) ?
C2 C3 1.371(3) ?
C2 H2A 0.9300 ?
C3 C4 1.382(3) ?
C3 H3 0.9300 ?
C4 C5 1.385(3) ?
C4 H4A 0.9300 ?
C5 N1 1.334(3) ?
C5 C6 1.495(3) ?
C6 O1 1.226(2) ?
C6 N2 1.345(2) ?
C7 N3 1.278(2) ?
C7 C8 1.442(3) ?
C7 H7A 0.9300 ?
C8 C13 1.394(3) ?
C8 C9 1.404(3) ?
C9 C10 1.359(3) ?
C9 H9 0.9300 ?
C10 C11 1.387(3) ?
C10 H10 0.9300 ?
C11 C12 1.377(3) ?
C11 H11 0.9300 ?
C12 O3 1.366(3) ?
C12 C13 1.400(3) ?
C13 O2 1.357(2) ?
C14 O3 1.427(3) ?
C14 H14A 0.9600 ?
C14 H14B 0.9600 ?
C14 H14C 0.9600 ?
C15 O4 1.232(2) ?
C15 N4 1.341(3) ?
C16 N5 1.288(3) ?
C16 C17 1.445(3) ?
C16 H16 0.9300 ?
C17 C22 1.393(3) ?
C17 C18 1.407(3) ?
C18 C19 1.362(3) ?
C18 H18 0.9300 ?
C19 C20 1.390(3) ?
C19 H19 0.9300 ?
C20 C21 1.382(3) ?
C20 H20 0.9300 ?
C21 O6 1.371(3) ?
C21 C22 1.389(3) ?
C22 O5 1.361(2) ?
C23 O6 1.411(3) ?
C23 H23A 0.9600 ?
C23 H23B 0.9600 ?
C23 H23C 0.9600 ?
N2 N3 1.373(2) yes
N2 H2B 0.8913 ?
N4 N5 1.371(3) yes
N4 H4B 0.8904 ?
O2 H2 0.8200 ?
O5 H5 0.8200 ?
O7 H7B 0.8198 ?
O7 H7C 0.8193 ?

loop_
_geom_hbond_atom_site_label_D
_geom_hbond_atom_site_label_H
_geom_hbond_atom_site_label_A
_geom_hbond_site_symmetry_A
_geom_hbond_distance_DH
_geom_hbond_distance_HA
_geom_hbond_distance_DA
_geom_hbond_angle_DHA
_geom_hbond_publ_flag
O2 H2 N3 1_555 0.82 1.90 2.613(2) 146 yes
N2 H2B O7 1_555 0.89 2.30 3.035(2) 139 yes
N4 H4B O7 1_555 0.89 2.25 3.097(2) 160 yes
O5 H5 N5 1_555 0.82 1.87 2.593(2) 146 yes
O7 H7B O1 2_656 0.82 2.04 2.848(2) 170 yes
O7 H7C O4 2_666 0.82 2.12 2.875(2) 154 yes
C14 H14B O5 1_646 0.96 2.56 3.258(3) 130 yes

loop_
_geom_torsion_atom_site_label_1
_geom_torsion_atom_site_label_2
_geom_torsion_atom_site_label_3
_geom_torsion_atom_site_label_4
_geom_torsion
_geom_torsion_publ_flag
N1 C1 C2 C3 -0.8(3) ?
C15 C1 C2 C3 177.2(2) ?
C1 C2 C3 C4 0.3(3) ?
C2 C3 C4 C5 0.2(3) ?
C3 C4 C5 N1 -0.3(3) ?
C3 C4 C5 C6 179.1(2) ?
N1 C5 C6 O1 -166.65(19) ?
C4 C5 C6 O1 13.9(3) ?
N1 C5 C6 N2 14.1(3) ?
C4 C5 C6 N2 -165.28(18) ?
N3 C7 C8 C13 -2.0(3) ?
N3 C7 C8 C9 177.9(2) ?
C13 C8 C9 C10 -0.2(3) ?
C7 C8 C9 C10 179.9(2) ?
C8 C9 C10 C11 0.7(4) ?
C9 C10 C11 C12 -0.9(4) ?
C10 C11 C12 O3 179.2(2) ?
C10 C11 C12 C13 0.5(3) ?
C9 C8 C13 O2 178.94(19) ?
C7 C8 C13 O2 -1.2(3) ?
C9 C8 C13 C12 -0.2(3) ?
C7 C8 C13 C12 179.7(2) ?
O3 C12 C13 O2 2.0(3) ?
C11 C12 C13 O2 -179.14(19) ?
O3 C12 C13 C8 -178.76(19) ?
C11 C12 C13 C8 0.1(3) ?
N1 C1 C15 O4 -164.14(18) ?
C2 C1 C15 O4 17.7(3) ?
N1 C1 C15 N4 14.9(3) ?
C2 C1 C15 N4 -163.24(18) ?
N5 C16 C17 C22 -6.6(3) ?
N5 C16 C17 C18 174.76(18) ?
C22 C17 C18 C19 0.1(3) ?
C16 C17 C18 C19 178.87(19) ?
C17 C18 C19 C20 -1.1(3) ?
C18 C19 C20 C21 1.0(3) ?
C19 C20 C21 O6 -179.0(2) ?
C19 C20 C21 C22 0.0(3) ?
O6 C21 C22 O5 -0.7(3) ?
C20 C21 C22 O5 -179.83(18) ?
O6 C21 C22 C17 178.19(17) ?
C20 C21 C22 C17 -0.9(3) ?
C18 C17 C22 O5 179.72(17) ?
C16 C17 C22 O5 1.0(3) ?
C18 C17 C22 C21 0.9(3) ?
C16 C17 C22 C21 -177.85(18) ?
C2 C1 N1 C5 0.7(3) ?
C15 C1 N1 C5 -177.36(17) ?
C4 C5 N1 C1 -0.1(3) ?
C6 C5 N1 C1 -179.50(17) ?
O1 C6 N2 N3 -2.9(3) ?
C5 C6 N2 N3 176.31(17) yes
C8 C7 N3 N2 179.90(18) yes
C6 N2 N3 C7 -173.80(19) ?
O4 C15 N4 N5 -12.1(3) ?
C1 C15 N4 N5 168.92(16) yes
C17 C16 N5 N4 176.45(16) yes
C15 N4 N5 C16 177.98(17) ?
C11 C12 O3 C14 -2.9(3) ?
C13 C12 O3 C14 175.8(2) ?
C20 C21 O6 C23 6.4(3) ?
C22 C21 O6 C23 -172.66(19) ?

loop_
_cod_related_entry_id
_cod_related_entry_database
_cod_related_entry_code
1 ChemSpider 21180659
